data_1502591
loop_
_publ_author_name
'Calter, Michael A.'
'Korotkov, Alexander'

_publ_section_title
;
 Catalytic, asymmetric, interrupted Feist-B\'enary reactions of
 \a-tosyloxyacetophenones.
;
_journal_issue 23
_journal_name_full 'Organic letters'
_journal_page_first 6328
_journal_page_last 6330
_journal_paper_doi 10.1021/ol2026697
_journal_volume 13
_journal_year 2011
_chemical_absolute_configuration ad
_chemical_formula_moiety 'C16 H17 Br O3 '
_chemical_formula_sum 'C16 H17 Br O3'
_chemical_formula_weight 337.21
_space_group_IT_number 19
_symmetry_cell_setting orthorhombic
_symmetry_Int_Tables_number 19
_symmetry_space_group_name_Hall 'P 2ac 2ab'
_symmetry_space_group_name_H-M 'P 21 21 21'
_cell_angle_alpha 90.0000
_cell_angle_beta 90.0000
_cell_angle_gamma 90.0000
_cell_formula_units_Z 4
_cell_length_a 6.3501(4)
_cell_length_b 14.4176(8)
_cell_length_c 16.3945(10)
_cell_measurement_reflns_used 12891
_cell_measurement_temperature 223.1
_cell_measurement_theta_max 27.6
_cell_measurement_theta_min 3.1
_cell_volume 1500.97(16)
_computing_cell_refinement PROCESS-AUTO
_computing_data_collection PROCESS-AUTO
_computing_data_reduction CrystalStructure
_computing_publication_material 'CrystalStructure 3.8'
_computing_structure_refinement SHELXL
_computing_structure_solution SHELXS97
_diffrn_ambient_temperature 223
_diffrn_detector_area_resol_mean 6.85
_diffrn_measured_fraction_theta_full 0.998
_diffrn_measured_fraction_theta_max 0.998
_diffrn_measurement_device_type 'Rigaku SCXmini'
_diffrn_measurement_method \w
_diffrn_radiation_type 'Mo K\a'
_diffrn_radiation_wavelength 0.71075
_diffrn_reflns_av_R_equivalents 0.056
_diffrn_reflns_limit_h_max 8
_diffrn_reflns_limit_h_min -8
_diffrn_reflns_limit_k_max 18
_diffrn_reflns_limit_k_min -18
_diffrn_reflns_limit_l_max 21
_diffrn_reflns_limit_l_min -21
_diffrn_reflns_number 14645
_diffrn_reflns_theta_full 27.49
_diffrn_reflns_theta_max 27.49
_exptl_absorpt_coefficient_mu 2.751
_exptl_absorpt_correction_T_max 0.825
_exptl_absorpt_correction_T_min 0.576
_exptl_absorpt_correction_type multi-scan
_exptl_absorpt_process_details 'Jacobson, R. (1998) Private communication'
_exptl_crystal_colour Colorless
_exptl_crystal_density_diffrn 1.492
_exptl_crystal_density_method 'not measured'
_exptl_crystal_description Block
_exptl_crystal_F_000 688.00
_exptl_crystal_size_max 0.25
_exptl_crystal_size_mid 0.07
_exptl_crystal_size_min 0.07
_refine_diff_density_max 0.33
_refine_diff_density_min -0.33
_refine_ls_abs_structure_details 'Flack, H. D. (1983), Acta Cryst. A39, 876-881.  1445 Friedel Pairs'
_refine_ls_abs_structure_Flack 0.018(12)
_refine_ls_extinction_method none
_refine_ls_goodness_of_fit_ref 1.024
_refine_ls_hydrogen_treatment refall
_refine_ls_number_parameters 186
_refine_ls_number_reflns 3439
_refine_ls_R_factor_gt 0.0462
_refine_ls_shift/su_max 0.0010
_refine_ls_structure_factor_coef Fsqd
_refine_ls_weighting_details 'w = 1/[\s^2^(Fo^2^)+(0.0426P)^2^+0.5891P] where P=(Fo^2^+2Fc^2^)/3'
_refine_ls_weighting_scheme calc
_refine_ls_wR_factor_ref 0.1081
_reflns_number_gt 2599
_reflns_number_total 3439
_reflns_threshold_expression F^2^>2.0\s(F^2^)
_cod_data_source_file ol2026697_si_002.cif
_cod_data_source_block '_wesleyan_mc03'
_cod_original_cell_volume 1500.95(15)
_cod_original_formula_sum 'C16 H17 Br O3 '
_cod_database_code 1502591

loop_
_symmetry_equiv_pos_site_id
_symmetry_equiv_pos_as_xyz
1 +X,+Y,+Z
2 1/2+X,1/2-Y,-Z
3 -X,1/2+Y,1/2-Z
4 1/2-X,-Y,1/2+Z

loop_
_atom_site_label
_atom_site_type_symbol
_atom_site_fract_x
_atom_site_fract_y
_atom_site_fract_z
_atom_site_U_iso_or_equiv
_atom_site_adp_type
_atom_site_occupancy
_atom_site_symmetry_multiplicity
_atom_site_calc_flag
_atom_site_refinement_flags
Br(1) Br 0.31897(11) 0.67629(3) 0.45846(3) 0.0806(2) Uani 1.00 1 d .
O(1) O -0.1696(4) 0.27190(18) 0.35196(17) 0.0406(5) Uani 1.00 1 d .
O(2) O 0.2193(4) 0.22690(17) 0.21039(13) 0.0439(6) Uani 1.00 1 d .
O(3) O 0.1782(4) 0.20136(16) 0.49011(13) 0.0390(5) Uani 1.00 1 d .
C(1) C -0.0248(6) 0.4596(2) 0.3593(2) 0.0414(8) Uani 1.00 1 d .
C(2) C 0.0353(7) 0.5464(2) 0.3877(2) 0.0470(9) Uani 1.00 1 d .
C(3) C 0.2336(6) 0.5579(2) 0.4190(2) 0.0458(10) Uani 1.00 1 d .
C(4) C 0.3742(6) 0.4864(2) 0.4221(2) 0.0451(9) Uani 1.00 1 d .
C(5) C 0.3156(6) 0.3997(2) 0.3916(2) 0.0392(7) Uani 1.00 1 d .
C(6) C 0.1139(5) 0.3850(2) 0.36058(19) 0.0317(7) Uani 1.00 1 d .
C(7) C 0.0431(5) 0.2909(2) 0.32830(19) 0.0333(7) Uani 1.00 1 d .
C(8) C 0.0456(6) 0.2865(2) 0.2343(2) 0.0391(8) Uani 1.00 1 d .
C(9) C 0.2890(5) 0.1846(2) 0.27840(19) 0.0354(7) Uani 1.00 1 d .
C(10) C 0.1965(5) 0.2135(2) 0.34741(18) 0.0319(6) Uani 1.00 1 d .
C(11) C 0.2614(4) 0.1772(2) 0.4255(2) 0.0310(7) Uani 1.00 1 d .
C(12) C 0.4490(5) 0.1119(2) 0.4244(2) 0.0370(7) Uani 1.00 1 d .
C(13) C 0.4794(5) 0.0538(2) 0.3467(2) 0.0386(8) Uani 1.00 1 d .
C(14) C 0.4621(6) 0.1173(2) 0.2709(2) 0.0437(8) Uani 1.00 1 d .
C(15) C 0.6983(7) 0.0109(3) 0.3483(2) 0.0623(11) Uani 1.00 1 d .
C(16) C 0.3150(7) -0.0232(2) 0.3428(2) 0.0562(10) Uani 1.00 1 d .
H(1) H -0.1617 0.4511 0.3388 0.050 Uiso 1.00 1 c R
H(2) H -0.0589 0.5967 0.3855 0.056 Uiso 1.00 1 c R
H(3) H 0.5090 0.4953 0.4444 0.054 Uiso 1.00 1 c R
H(4) H 0.4133 0.3507 0.3920 0.047 Uiso 1.00 1 c R
H(5) H -0.0878 0.2613 0.2140 0.047 Uiso 1.00 1 c R
H(6) H 0.0646 0.3488 0.2115 0.047 Uiso 1.00 1 c R
H(7) H 0.4357 0.0693 0.4708 0.044 Uiso 1.00 1 c R
H(8) H 0.5768 0.1487 0.4331 0.044 Uiso 1.00 1 c R
H(9) H 0.5950 0.1508 0.2636 0.052 Uiso 1.00 1 c R
H(10) H 0.4391 0.0789 0.2224 0.052 Uiso 1.00 1 c R
H(11) H 0.7976 0.0529 0.3225 0.075 Uiso 1.00 1 c R
H(12) H 0.6964 -0.0475 0.3189 0.075 Uiso 1.00 1 c R
H(13) H 0.7405 0.0001 0.4043 0.075 Uiso 1.00 1 c R
H(14) H 0.3703 -0.0786 0.3685 0.067 Uiso 1.00 1 c R
H(15) H 0.2816 -0.0364 0.2862 0.067 Uiso 1.00 1 c R
H(16) H 0.1885 -0.0034 0.3711 0.067 Uiso 1.00 1 c R
H(1A) H -0.200(8) 0.288(3) 0.392(2) 0.067(17) Uiso 1.00 1 c .

loop_
_atom_site_aniso_label
_atom_site_aniso_U_11
_atom_site_aniso_U_22
_atom_site_aniso_U_33
_atom_site_aniso_U_12
_atom_site_aniso_U_13
_atom_site_aniso_U_23
Br(1) 0.1191(4) 0.0384(2) 0.0844(3) -0.0158(2) -0.0048(3) -0.0147(2)
O(1) 0.0327(13) 0.0523(14) 0.0369(14) -0.0062(12) -0.0029(12) -0.0024(11)
O(2) 0.0496(16) 0.0524(14) 0.0296(12) 0.0032(12) 0.0023(11) -0.0005(10)
O(3) 0.0398(13) 0.0470(13) 0.0302(11) 0.0055(11) 0.0037(11) -0.0012(9)
C(1) 0.045(2) 0.0402(19) 0.039(2) 0.0063(15) -0.0084(17) 0.0025(15)
C(2) 0.064(2) 0.0335(19) 0.043(2) 0.0118(18) -0.0000(19) 0.0013(15)
C(3) 0.069(3) 0.0309(17) 0.0378(19) -0.0095(16) 0.0012(18) -0.0017(14)
C(4) 0.044(2) 0.044(2) 0.047(2) -0.0095(16) -0.0003(17) -0.0009(16)
C(5) 0.0355(19) 0.0318(16) 0.050(2) 0.0004(16) 0.0003(17) 0.0000(14)
C(6) 0.039(2) 0.0301(16) 0.0265(16) 0.0027(13) -0.0019(13) -0.0004(12)
C(7) 0.037(2) 0.0338(16) 0.0294(17) -0.0027(14) -0.0007(14) 0.0007(13)
C(8) 0.043(2) 0.0399(18) 0.0340(19) -0.0003(15) -0.0049(15) -0.0000(14)
C(9) 0.040(2) 0.0346(17) 0.0311(16) -0.0057(16) -0.0002(14) -0.0032(13)
C(10) 0.0350(17) 0.0319(15) 0.0289(15) -0.0026(14) 0.0032(14) -0.0016(12)
C(11) 0.0309(18) 0.0305(15) 0.0317(16) -0.0014(13) 0.0004(13) -0.0032(14)
C(12) 0.0359(19) 0.0377(18) 0.0372(18) 0.0033(15) -0.0020(15) -0.0040(15)
C(13) 0.040(2) 0.0365(18) 0.0398(19) 0.0063(14) 0.0011(16) -0.0084(15)
C(14) 0.046(2) 0.047(2) 0.039(2) -0.0012(17) 0.0081(16) -0.0072(16)
C(15) 0.058(2) 0.072(2) 0.057(2) 0.026(2) -0.002(2) -0.014(2)
C(16) 0.069(2) 0.0369(19) 0.063(2) -0.001(2) -0.010(2) -0.0118(17)

loop_
_atom_type_symbol
_atom_type_description
_atom_type_scat_dispersion_real
_atom_type_scat_dispersion_imag
_atom_type_scat_source
Br Br -0.290 2.459
;
International Tables for Crystallography
(1992, Vol. C, Tables 4.2.6.8 and 6.1.1.4)
;
O O 0.011 0.006
;
International Tables for Crystallography
(1992, Vol. C, Tables 4.2.6.8 and 6.1.1.4)
;
C C 0.003 0.002
;
International Tables for Crystallography
(1992, Vol. C, Tables 4.2.6.8 and 6.1.1.4)
;
H H 0.000 0.000
;
International Tables for Crystallography
(1992, Vol. C, Table 6.1.1.4)
;

loop_
_geom_angle_atom_site_label_1
_geom_angle_atom_site_label_2
_geom_angle_atom_site_label_3
_geom_angle
_geom_angle_publ_flag
C(8) O(2) C(9) 107.1(2) yes
C(2) C(1) C(6) 121.2(3) yes
C(1) C(2) C(3) 119.1(3) yes
Br(1) C(3) C(2) 119.8(2) yes
Br(1) C(3) C(4) 118.6(3) yes
C(2) C(3) C(4) 121.6(3) yes
C(3) C(4) C(5) 119.3(3) yes
C(4) C(5) C(6) 120.7(3) yes
C(1) C(6) C(5) 118.1(3) yes
C(1) C(6) C(7) 119.8(3) yes
C(5) C(6) C(7) 122.2(2) yes
O(1) C(7) C(6) 110.8(2) yes
O(1) C(7) C(8) 105.8(2) yes
O(1) C(7) C(10) 114.2(2) yes
C(6) C(7) C(8) 112.3(2) yes
C(6) C(7) C(10) 113.2(2) yes
C(8) C(7) C(10) 99.8(2) yes
O(2) C(8) C(7) 107.6(2) yes
O(2) C(9) C(10) 114.5(2) yes
O(2) C(9) C(14) 118.4(2) yes
C(10) C(9) C(14) 127.0(3) yes
C(7) C(10) C(9) 109.6(2) yes
C(7) C(10) C(11) 129.4(2) yes
C(9) C(10) C(11) 120.7(3) yes
O(3) C(11) C(10) 122.5(2) yes
O(3) C(11) C(12) 121.4(2) yes
C(10) C(11) C(12) 116.0(2) yes
C(11) C(12) C(13) 116.5(2) yes
C(12) C(13) C(14) 109.6(2) yes
C(12) C(13) C(15) 108.8(3) yes
C(12) C(13) C(16) 110.2(3) yes
C(14) C(13) C(15) 108.6(3) yes
C(14) C(13) C(16) 110.3(3) yes
C(15) C(13) C(16) 109.3(3) yes
C(9) C(14) C(13) 112.1(2) yes
C(7) O(1) H(1A) 116(4) no
C(2) C(1) H(1) 119.4 no
C(6) C(1) H(1) 119.4 no
C(1) C(2) H(2) 120.5 no
C(3) C(2) H(2) 120.5 no
C(3) C(4) H(3) 120.4 no
C(5) C(4) H(3) 120.4 no
C(4) C(5) H(4) 119.6 no
C(6) C(5) H(4) 119.6 no
O(2) C(8) H(5) 110.2 no
O(2) C(8) H(6) 110.2 no
C(7) C(8) H(5) 110.2 no
C(7) C(8) H(6) 110.2 no
H(5) C(8) H(6) 108.5 no
C(11) C(12) H(7) 108.2 no
C(11) C(12) H(8) 108.2 no
C(13) C(12) H(7) 108.2 no
C(13) C(12) H(8) 108.2 no
H(7) C(12) H(8) 107.3 no
C(9) C(14) H(9) 109.2 no
C(9) C(14) H(10) 109.2 no
C(13) C(14) H(9) 109.2 no
C(13) C(14) H(10) 109.2 no
H(9) C(14) H(10) 107.9 no
C(13) C(15) H(11) 109.5 no
C(13) C(15) H(12) 109.5 no
C(13) C(15) H(13) 109.5 no
H(11) C(15) H(12) 109.5 no
H(11) C(15) H(13) 109.5 no
H(12) C(15) H(13) 109.5 no
C(13) C(16) H(14) 109.5 no
C(13) C(16) H(15) 109.5 no
C(13) C(16) H(16) 109.5 no
H(14) C(16) H(15) 109.5 no
H(14) C(16) H(16) 109.5 no
H(15) C(16) H(16) 109.5 no

loop_
_geom_bond_atom_site_label_1
_geom_bond_atom_site_label_2
_geom_bond_distance
_geom_bond_publ_flag
Br(1) C(3) 1.904(3) yes
O(1) C(7) 1.431(4) yes
O(2) C(8) 1.453(4) yes
O(2) C(9) 1.346(3) yes
O(3) C(11) 1.233(3) yes
C(1) C(2) 1.390(5) yes
C(1) C(6) 1.390(4) yes
C(2) C(3) 1.370(6) yes
C(3) C(4) 1.365(5) yes
C(4) C(5) 1.396(5) yes
C(5) C(6) 1.394(5) yes
C(6) C(7) 1.525(4) yes
C(7) C(8) 1.542(4) yes
C(7) C(10) 1.514(4) yes
C(9) C(10) 1.341(4) yes
C(9) C(14) 1.471(5) yes
C(10) C(11) 1.443(4) yes
C(11) C(12) 1.519(4) yes
C(12) C(13) 1.537(4) yes
C(13) C(14) 1.547(5) yes
C(13) C(15) 1.521(5) yes
C(13) C(16) 1.525(5) yes
O(1) H(1A) 0.72(4) no
C(1) H(1) 0.940 no
C(2) H(2) 0.940 no
C(4) H(3) 0.940 no
C(5) H(4) 0.940 no
C(8) H(5) 0.980 no
C(8) H(6) 0.980 no
C(12) H(7) 0.980 no
C(12) H(8) 0.980 no
C(14) H(9) 0.980 no
C(14) H(10) 0.980 no
C(15) H(11) 0.970 no
C(15) H(12) 0.970 no
C(15) H(13) 0.970 no
C(16) H(14) 0.970 no
C(16) H(15) 0.970 no
C(16) H(16) 0.970 no

loop_
_geom_contact_atom_site_label_1
_geom_contact_atom_site_label_2
_geom_contact_distance
_geom_contact_site_symmetry_2
Br(1) C(2) 2.845(4) .
Br(1) C(4) 2.824(3) .
O(1) O(2) 3.451(3) .
O(1) O(3) 3.323(3) .
O(1) O(3) 2.791(3) 2_456
O(1) C(1) 2.860(4) .
O(1) C(6) 2.433(4) .
O(1) C(8) 2.373(4) .
O(1) C(9) 3.394(4) .
O(1) C(10) 2.474(4) .
O(1) C(11) 3.288(4) .
O(1) C(12) 3.550(4) 1_455
O(1) C(14) 3.494(4) 1_455
O(2) O(1) 3.451(3) .
O(2) C(2) 3.460(4) 3_545
O(2) C(6) 3.422(3) .
O(2) C(7) 2.417(3) .
O(2) C(10) 2.259(3) .
O(2) C(14) 2.421(4) .
O(3) O(1) 3.323(3) .
O(3) O(1) 2.791(3) 2_556
O(3) O(3) 3.486(3) 2_456
O(3) O(3) 3.486(3) 2_556
O(3) C(5) 3.398(4) .
O(3) C(5) 3.344(4) 2_456
O(3) C(6) 3.419(3) .
O(3) C(7) 3.072(3) .
O(3) C(9) 3.550(3) .
O(3) C(10) 2.349(3) .
O(3) C(11) 3.462(4) 2_456
O(3) C(12) 2.404(4) .
O(3) C(12) 3.366(4) 2_456
C(1) O(1) 2.860(4) .
C(1) C(3) 2.379(5) .
C(1) C(4) 2.762(5) .
C(1) C(5) 2.387(5) .
C(1) C(7) 2.522(4) .
C(1) C(8) 3.259(4) .
C(2) Br(1) 2.845(4) .
C(2) O(2) 3.460(4) 3_555
C(2) C(4) 2.388(5) .
C(2) C(5) 2.766(5) .
C(2) C(6) 2.422(4) .
C(3) C(1) 2.379(5) .
C(3) C(5) 2.383(4) .
C(3) C(6) 2.776(4) .
C(4) Br(1) 2.824(3) .
C(4) C(1) 2.762(5) .
C(4) C(2) 2.388(5) .
C(4) C(6) 2.426(5) .
C(5) O(3) 3.398(4) .
C(5) O(3) 3.344(4) 2_556
C(5) C(1) 2.387(5) .
C(5) C(2) 2.766(5) .
C(5) C(3) 2.383(4) .
C(5) C(7) 2.556(5) .
C(5) C(8) 3.500(5) .
C(5) C(10) 2.882(4) .
C(5) C(11) 3.274(4) .
C(6) O(1) 2.433(4) .
C(6) O(2) 3.422(3) .
C(6) O(3) 3.419(3) .
C(6) C(2) 2.422(4) .
C(6) C(3) 2.776(4) .
C(6) C(4) 2.426(5) .
C(6) C(8) 2.548(4) .
C(6) C(9) 3.377(4) .
C(6) C(10) 2.538(4) .
C(6) C(11) 3.315(4) .
C(7) O(2) 2.417(3) .
C(7) O(3) 3.072(3) .
C(7) C(1) 2.522(4) .
C(7) C(5) 2.556(5) .
C(7) C(9) 2.336(4) .
C(7) C(11) 2.674(4) .
C(8) O(1) 2.373(4) .
C(8) C(1) 3.259(4) .
C(8) C(5) 3.500(5) .
C(8) C(6) 2.548(4) .
C(8) C(9) 2.252(5) .
C(8) C(10) 2.338(4) .
C(9) O(1) 3.394(4) .
C(9) O(3) 3.550(3) .
C(9) C(6) 3.377(4) .
C(9) C(7) 2.336(4) .
C(9) C(8) 2.252(5) .
C(9) C(11) 2.421(4) .
C(9) C(12) 2.804(4) .
C(9) C(13) 2.504(4) .
C(9) C(16) 3.180(4) .
C(10) O(1) 2.474(4) .
C(10) O(2) 2.259(3) .
C(10) O(3) 2.349(3) .
C(10) C(5) 2.882(4) .
C(10) C(6) 2.538(4) .
C(10) C(8) 2.338(4) .
C(10) C(12) 2.512(4) .
C(10) C(13) 2.920(4) .
C(10) C(14) 2.518(5) .
C(10) C(16) 3.494(4) .
C(11) O(1) 3.288(4) .
C(11) O(3) 3.462(4) 2_556
C(11) C(5) 3.274(4) .
C(11) C(6) 3.315(4) .
C(11) C(7) 2.674(4) .
C(11) C(9) 2.421(4) .
C(11) C(13) 2.598(4) .
C(11) C(14) 2.966(4) .
C(11) C(16) 3.209(4) .
C(12) O(1) 3.550(4) 1_655
C(12) O(3) 2.404(4) .
C(12) O(3) 3.366(4) 2_556
C(12) C(9) 2.804(4) .
C(12) C(10) 2.512(4) .
C(12) C(14) 2.520(5) .
C(12) C(15) 2.487(5) .
C(12) C(16) 2.512(5) .
C(13) C(9) 2.504(4) .
C(13) C(10) 2.920(4) .
C(13) C(11) 2.598(4) .
C(14) O(1) 3.494(4) 1_655
C(14) O(2) 2.421(4) .
C(14) C(10) 2.518(5) .
C(14) C(11) 2.966(4) .
C(14) C(12) 2.520(5) .
C(14) C(15) 2.492(5) .
C(14) C(16) 2.522(5) .
C(15) C(12) 2.487(5) .
C(15) C(14) 2.492(5) .
C(15) C(16) 2.485(6) .
C(16) C(9) 3.180(4) .
C(16) C(10) 3.494(4) .
C(16) C(11) 3.209(4) .
C(16) C(12) 2.512(5) .
C(16) C(14) 2.522(5) .
C(16) C(15) 2.485(6) .
Br(1) H(2) 2.916 .
Br(1) H(3) 2.884 .
Br(1) H(5) 3.414 3_555
Br(1) H(13) 3.431 2_456
O(1) H(1) 2.593 .
O(1) H(4) 2.956 1_455
O(1) H(5) 2.325 .
O(1) H(6) 2.957 .
O(1) H(8) 2.742 1_455
O(1) H(9) 2.717 1_455
O(1) H(11) 3.202 1_455
O(2) H(2) 2.652 3_545
O(2) H(5) 2.013 .
O(2) H(6) 2.013 .
O(2) H(9) 2.767 .
O(2) H(10) 2.558 .
O(2) H(12) 3.331 3_655
O(3) H(3) 3.217 2_456
O(3) H(4) 3.074 .
O(3) H(4) 2.670 2_456
O(3) H(7) 2.530 .
O(3) H(8) 2.802 .
O(3) H(8) 2.583 2_456
O(3) H(16) 3.540 .
O(3) H(1A) 3.15(5) .
O(3) H(1A) 2.09(4) 2_556
C(1) H(2) 2.035 .
C(1) H(3) 3.313 1_455
C(1) H(4) 3.239 .
C(1) H(6) 2.957 .
C(1) H(7) 2.828 2_456
C(1) H(10) 3.417 3_555
C(1) H(11) 3.575 3_655
C(1) H(12) 3.591 3_655
C(1) H(15) 2.891 3_555
C(1) H(1A) 2.77(4) .
C(2) H(1) 2.024 .
C(2) H(3) 3.546 1_455
C(2) H(3) 3.234 .
C(2) H(5) 3.534 3_555
C(2) H(7) 2.927 2_456
C(2) H(10) 3.543 3_555
C(3) H(1) 3.225 .
C(3) H(2) 2.016 .
C(3) H(3) 2.011 .
C(3) H(4) 3.229 .
C(3) H(7) 3.195 2_456
C(3) H(9) 3.456 3_655
C(3) H(10) 3.128 3_655
C(3) H(13) 3.014 2_456
C(4) H(1) 3.287 1_655
C(4) H(2) 3.233 .
C(4) H(4) 2.033 .
C(4) H(7) 3.389 2_456
C(4) H(10) 2.966 3_655
C(4) H(13) 2.976 2_456
C(5) H(1) 3.238 .
C(5) H(1) 3.509 1_655
C(5) H(3) 2.040 .
C(5) H(6) 3.435 .
C(5) H(7) 3.334 2_456
C(5) H(8) 3.323 2_456
C(5) H(10) 3.549 3_655
C(5) H(12) 3.535 3_655
C(5) H(1A) 3.47(5) 1_655
C(6) H(1) 2.024 .
C(6) H(2) 3.269 .
C(6) H(3) 3.273 .
C(6) H(4) 2.031 .
C(6) H(5) 3.255 .
C(6) H(6) 2.519 .
C(6) H(7) 3.059 2_456
C(6) H(8) 3.425 2_456
C(6) H(12) 3.326 3_655
C(6) H(1A) 2.49(5) .
C(7) H(1) 2.656 .
C(7) H(4) 2.713 .
C(7) H(5) 2.093 .
C(7) H(6) 2.093 .
C(7) H(1A) 1.87(5) .
C(8) H(1) 3.209 .
C(8) H(2) 3.370 3_545
C(8) H(9) 3.499 1_455
C(8) H(12) 3.029 3_655
C(8) H(15) 3.309 3_555
C(8) H(1A) 3.02(4) .
C(9) H(2) 3.311 3_545
C(9) H(4) 3.134 .
C(9) H(5) 2.839 .
C(9) H(6) 2.973 .
C(9) H(8) 3.169 .
C(9) H(9) 2.018 .
C(9) H(10) 2.018 .
C(9) H(15) 3.189 .
C(9) H(16) 3.172 .
C(10) H(4) 2.518 .
C(10) H(5) 2.918 .
C(10) H(6) 3.078 .
C(10) H(7) 3.274 .
C(10) H(8) 2.946 .
C(10) H(9) 3.018 .
C(10) H(10) 3.215 .
C(10) H(11) 3.456 1_455
C(10) H(16) 3.152 .
C(10) H(1A) 2.83(5) .
C(11) H(4) 2.737 .
C(11) H(7) 2.048 .
C(11) H(8) 2.048 .
C(11) H(9) 3.418 .
C(11) H(16) 2.792 .
C(11) H(1A) 3.38(5) .
C(11) H(1A) 3.04(4) 2_556
C(12) H(4) 3.491 .
C(12) H(9) 2.851 .
C(12) H(10) 3.347 .
C(12) H(11) 2.901 .
C(12) H(12) 3.277 .
C(12) H(13) 2.476 .
C(12) H(14) 2.938 .
C(12) H(15) 3.292 .
C(12) H(16) 2.503 .
C(12) H(1A) 3.42(5) 1_655
C(12) H(1A) 3.47(4) 2_556
C(13) H(7) 2.064 .
C(13) H(8) 2.064 .
C(13) H(9) 2.086 .
C(13) H(10) 2.086 .
C(13) H(11) 2.059 .
C(13) H(12) 2.059 .
C(13) H(13) 2.059 .
C(13) H(14) 2.062 .
C(13) H(15) 2.062 .
C(13) H(16) 2.062 .
C(14) H(1) 3.552 3_545
C(14) H(7) 3.353 .
C(14) H(8) 2.795 .
C(14) H(11) 2.473 .
C(14) H(12) 2.911 .
C(14) H(13) 3.281 .
C(14) H(14) 3.298 .
C(14) H(15) 2.507 .
C(14) H(16) 2.957 .
C(15) H(6) 2.948 3_645
C(15) H(7) 2.742 .
C(15) H(8) 2.545 .
C(15) H(9) 2.534 .
C(15) H(10) 2.815 .
C(15) H(14) 2.473 .
C(15) H(15) 2.916 .
C(15) H(16) 3.265 .
C(15) H(16) 3.142 1_655
C(16) H(1) 3.155 3_545
C(16) H(5) 3.551 3_545
C(16) H(6) 3.164 3_545
C(16) H(7) 2.601 .
C(16) H(8) 3.331 .
C(16) H(9) 3.337 .
C(16) H(10) 2.585 .
C(16) H(11) 3.479 1_455
C(16) H(11) 3.272 .
C(16) H(12) 2.479 .
C(16) H(13) 2.904 .
H(1) O(1) 2.593 .
H(1) C(2) 2.024 .
H(1) C(3) 3.225 .
H(1) C(4) 3.287 1_455
H(1) C(5) 3.509 1_455
H(1) C(5) 3.238 .
H(1) C(6) 2.024 .
H(1) C(7) 2.656 .
H(1) C(8) 3.209 .
H(1) C(14) 3.552 3_555
H(1) C(16) 3.155 3_555
H(1) H(2) 2.328 .
H(1) H(3) 2.789 1_455
H(1) H(4) 3.184 1_455
H(1) H(5) 3.449 .
H(1) H(6) 2.932 .
H(1) H(7) 3.196 2_456
H(1) H(10) 2.740 3_555
H(1) H(15) 2.195 3_555
H(1) H(16) 3.507 3_555
H(1) H(1A) 2.523 .
H(2) Br(1) 2.916 .
H(2) O(2) 2.652 3_555
H(2) C(1) 2.035 .
H(2) C(3) 2.016 .
H(2) C(4) 3.233 .
H(2) C(6) 3.269 .
H(2) C(8) 3.370 3_555
H(2) C(9) 3.311 3_555
H(2) H(1) 2.328 .
H(2) H(3) 3.255 1_455
H(2) H(5) 3.027 3_555
H(2) H(7) 3.358 2_456
H(2) H(10) 3.004 3_555
H(3) Br(1) 2.884 .
H(3) O(3) 3.217 2_556
H(3) C(1) 3.313 1_655
H(3) C(2) 3.234 .
H(3) C(2) 3.546 1_655
H(3) C(3) 2.011 .
H(3) C(5) 2.040 .
H(3) C(6) 3.273 .
H(3) H(1) 2.789 1_655
H(3) H(2) 3.255 1_655
H(3) H(4) 2.337 .
H(3) H(7) 3.185 2_556
H(3) H(10) 3.007 3_655
H(3) H(13) 3.010 2_456
H(3) H(16) 3.235 2_556
H(4) O(1) 2.956 1_655
H(4) O(3) 3.074 .
H(4) O(3) 2.670 2_556
H(4) C(1) 3.239 .
H(4) C(3) 3.229 .
H(4) C(4) 2.033 .
H(4) C(6) 2.031 .
H(4) C(7) 2.713 .
H(4) C(9) 3.134 .
H(4) C(10) 2.518 .
H(4) C(11) 2.737 .
H(4) C(12) 3.491 .
H(4) H(1) 3.184 1_655
H(4) H(3) 2.337 .
H(4) H(8) 3.164 .
H(4) H(8) 3.576 2_456
H(4) H(1A) 2.617 1_655
H(5) Br(1) 3.414 3_545
H(5) O(1) 2.325 .
H(5) O(2) 2.013 .
H(5) C(2) 3.534 3_545
H(5) C(6) 3.255 .
H(5) C(7) 2.093 .
H(5) C(9) 2.839 .
H(5) C(10) 2.918 .
H(5) C(16) 3.551 3_555
H(5) H(1) 3.449 .
H(5) H(2) 3.027 3_545
H(5) H(6) 1.591 .
H(5) H(9) 2.693 1_455
H(5) H(11) 3.567 1_455
H(5) H(14) 3.222 3_555
H(5) H(15) 3.166 3_555
H(5) H(1A) 3.029 .
H(6) O(1) 2.957 .
H(6) O(2) 2.013 .
H(6) C(1) 2.957 .
H(6) C(5) 3.435 .
H(6) C(6) 2.519 .
H(6) C(7) 2.093 .
H(6) C(9) 2.973 .
H(6) C(10) 3.078 .
H(6) C(15) 2.948 3_655
H(6) C(16) 3.164 3_555
H(6) H(1) 2.932 .
H(6) H(5) 1.591 .
H(6) H(11) 3.120 3_655
H(6) H(12) 2.188 3_655
H(6) H(13) 3.146 3_655
H(6) H(14) 3.232 3_555
H(6) H(15) 2.752 3_555
H(6) H(16) 2.992 3_555
H(6) H(1A) 3.516 .
H(7) O(3) 2.530 .
H(7) C(1) 2.828 2_556
H(7) C(2) 2.927 2_556
H(7) C(3) 3.195 2_556
H(7) C(4) 3.389 2_556
H(7) C(5) 3.334 2_556
H(7) C(6) 3.059 2_556
H(7) C(10) 3.274 .
H(7) C(11) 2.048 .
H(7) C(13) 2.064 .
H(7) C(14) 3.353 .
H(7) C(15) 2.742 .
H(7) C(16) 2.601 .
H(7) H(1) 3.196 2_556
H(7) H(2) 3.358 2_556
H(7) H(3) 3.185 2_456
H(7) H(8) 1.579 .
H(7) H(11) 3.353 .
H(7) H(12) 3.431 .
H(7) H(13) 2.434 .
H(7) H(14) 2.744 .
H(7) H(15) 3.526 .
H(7) H(16) 2.497 .
H(7) H(1A) 3.170 2_556
H(8) O(1) 2.742 1_655
H(8) O(3) 2.802 .
H(8) O(3) 2.583 2_556
H(8) C(5) 3.323 2_556
H(8) C(6) 3.425 2_556
H(8) C(9) 3.169 .
H(8) C(10) 2.946 .
H(8) C(11) 2.048 .
H(8) C(13) 2.064 .
H(8) C(14) 2.795 .
H(8) C(15) 2.545 .
H(8) C(16) 3.331 .
H(8) H(4) 3.164 .
H(8) H(4) 3.576 2_556
H(8) H(7) 1.579 .
H(8) H(9) 2.782 .
H(8) H(11) 2.677 .
H(8) H(12) 3.476 .
H(8) H(13) 2.428 .
H(8) H(16) 3.454 .
H(8) H(1A) 2.546 1_655
H(8) H(1A) 3.484 2_556
H(9) O(1) 2.717 1_655
H(9) O(2) 2.767 .
H(9) C(3) 3.456 3_645
H(9) C(8) 3.499 1_655
H(9) C(9) 2.018 .
H(9) C(10) 3.018 .
H(9) C(11) 3.418 .
H(9) C(12) 2.851 .
H(9) C(13) 2.086 .
H(9) C(15) 2.534 .
H(9) C(16) 3.337 .
H(9) H(5) 2.693 1_655
H(9) H(8) 2.782 .
H(9) H(10) 1.585 .
H(9) H(11) 2.140 .
H(9) H(12) 3.067 .
H(9) H(13) 3.301 .
H(9) H(15) 3.374 .
H(9) H(1A) 3.167 1_655
H(10) O(2) 2.558 .
H(10) C(1) 3.417 3_545
H(10) C(2) 3.543 3_545
H(10) C(3) 3.128 3_645
H(10) C(4) 2.966 3_645
H(10) C(5) 3.549 3_645
H(10) C(9) 2.018 .
H(10) C(10) 3.215 .
H(10) C(12) 3.347 .
H(10) C(13) 2.086 .
H(10) C(15) 2.815 .
H(10) C(16) 2.585 .
H(10) H(1) 2.740 3_545
H(10) H(2) 3.004 3_545
H(10) H(3) 3.007 3_645
H(10) H(9) 1.585 .
H(10) H(11) 2.831 .
H(10) H(12) 2.914 .
H(10) H(14) 3.330 .
H(10) H(15) 2.204 .
H(10) H(16) 3.143 .
H(11) O(1) 3.202 1_655
H(11) C(1) 3.575 3_645
H(11) C(10) 3.456 1_655
H(11) C(12) 2.901 .
H(11) C(13) 2.059 .
H(11) C(14) 2.473 .
H(11) C(16) 3.272 .
H(11) C(16) 3.479 1_655
H(11) H(5) 3.567 1_655
H(11) H(6) 3.120 3_645
H(11) H(7) 3.353 .
H(11) H(8) 2.677 .
H(11) H(9) 2.140 .
H(11) H(10) 2.831 .
H(11) H(12) 1.584 .
H(11) H(13) 1.584 .
H(11) H(14) 3.395 .
H(11) H(15) 3.570 .
H(11) H(15) 3.384 1_655
H(11) H(16) 2.730 1_655
H(11) H(1A) 3.574 1_655
H(12) O(2) 3.331 3_645
H(12) C(1) 3.591 3_645
H(12) C(5) 3.535 3_645
H(12) C(6) 3.326 3_645
H(12) C(8) 3.029 3_645
H(12) C(12) 3.277 .
H(12) C(13) 2.059 .
H(12) C(14) 2.911 .
H(12) C(16) 2.479 .
H(12) H(6) 2.188 3_645
H(12) H(7) 3.431 .
H(12) H(8) 3.476 .
H(12) H(9) 3.067 .
H(12) H(10) 2.914 .
H(12) H(11) 1.584 .
H(12) H(13) 1.584 .
H(12) H(14) 2.270 .
H(12) H(15) 2.693 .
H(12) H(16) 3.397 .
H(12) H(16) 3.301 1_655
H(13) Br(1) 3.431 2_556
H(13) C(3) 3.014 2_556
H(13) C(4) 2.976 2_556
H(13) C(12) 2.476 .
H(13) C(13) 2.059 .
H(13) C(14) 3.281 .
H(13) C(16) 2.904 .
H(13) H(3) 3.010 2_556
H(13) H(6) 3.146 3_645
H(13) H(7) 2.434 .
H(13) H(8) 2.428 .
H(13) H(9) 3.301 .
H(13) H(11) 1.584 .
H(13) H(12) 1.584 .
H(13) H(14) 2.675 .
H(13) H(15) 3.538 .
H(13) H(16) 3.548 .
H(13) H(16) 2.897 1_655
H(14) C(12) 2.938 .
H(14) C(13) 2.062 .
H(14) C(14) 3.298 .
H(14) C(15) 2.473 .
H(14) H(5) 3.222 3_545
H(14) H(6) 3.232 3_545
H(14) H(7) 2.744 .
H(14) H(10) 3.330 .
H(14) H(11) 3.395 .
H(14) H(12) 2.270 .
H(14) H(13) 2.675 .
H(14) H(15) 1.584 .
H(14) H(16) 1.584 .
H(15) C(1) 2.891 3_545
H(15) C(8) 3.309 3_545
H(15) C(9) 3.189 .
H(15) C(12) 3.292 .
H(15) C(13) 2.062 .
H(15) C(14) 2.507 .
H(15) C(15) 2.916 .
H(15) H(1) 2.195 3_545
H(15) H(5) 3.166 3_545
H(15) H(6) 2.752 3_545
H(15) H(7) 3.526 .
H(15) H(9) 3.374 .
H(15) H(10) 2.204 .
H(15) H(11) 3.384 1_455
H(15) H(11) 3.570 .
H(15) H(12) 2.693 .
H(15) H(13) 3.538 .
H(15) H(14) 1.584 .
H(15) H(16) 1.584 .
H(16) O(3) 3.540 .
H(16) C(9) 3.172 .
H(16) C(10) 3.152 .
H(16) C(11) 2.792 .
H(16) C(12) 2.503 .
H(16) C(13) 2.062 .
H(16) C(14) 2.957 .
H(16) C(15) 3.142 1_455
H(16) C(15) 3.265 .
H(16) H(1) 3.507 3_545
H(16) H(3) 3.235 2_456
H(16) H(6) 2.992 3_545
H(16) H(7) 2.497 .
H(16) H(8) 3.454 .
H(16) H(10) 3.143 .
H(16) H(11) 2.730 1_455
H(16) H(12) 3.301 1_455
H(16) H(12) 3.397 .
H(16) H(13) 2.897 1_455
H(16) H(13) 3.548 .
H(16) H(14) 1.584 .
H(16) H(15) 1.584 .
H(1A) O(3) 3.15(5) .
H(1A) O(3) 2.09(4) 2_456
H(1A) C(1) 2.77(4) .
H(1A) C(5) 3.47(5) 1_455
H(1A) C(6) 2.49(5) .
H(1A) C(7) 1.87(5) .
H(1A) C(8) 3.02(4) .
H(1A) C(10) 2.83(5) .
H(1A) C(11) 3.38(5) .
H(1A) C(11) 3.04(4) 2_456
H(1A) C(12) 3.42(5) 1_455
H(1A) C(12) 3.47(4) 2_456
H(1A) H(1) 2.523 .
H(1A) H(4) 2.617 1_455
H(1A) H(5) 3.029 .
H(1A) H(6) 3.516 .
H(1A) H(7) 3.170 2_456
H(1A) H(8) 2.546 1_455
H(1A) H(8) 3.484 2_456
H(1A) H(9) 3.167 1_455
H(1A) H(11) 3.574 1_455

loop_
_geom_torsion_atom_site_label_1
_geom_torsion_atom_site_label_2
_geom_torsion_atom_site_label_3
_geom_torsion_atom_site_label_4
_geom_torsion
C(8) O(2) C(9) C(10) -5.4(3)
C(8) O(2) C(9) C(14) 178.1(3)
C(9) O(2) C(8) C(7) 10.9(3)
C(2) C(1) C(6) C(5) 0.2(4)
C(2) C(1) C(6) C(7) -179.6(3)
C(6) C(1) C(2) C(3) -1.3(5)
C(1) C(2) C(3) Br(1) -179.92(19)
C(1) C(2) C(3) C(4) 0.8(5)
Br(1) C(3) C(4) C(5) -178.5(2)
C(2) C(3) C(4) C(5) 0.9(5)
C(3) C(4) C(5) C(6) -2.0(5)
C(4) C(5) C(6) C(1) 1.4(5)
C(4) C(5) C(6) C(7) -178.8(3)
C(1) C(6) C(7) O(1) -40.0(4)
C(1) C(6) C(7) C(8) 78.1(3)
C(1) C(6) C(7) C(10) -169.8(2)
C(5) C(6) C(7) O(1) 140.2(3)
C(5) C(6) C(7) C(8) -101.7(3)
C(5) C(6) C(7) C(10) 10.4(4)
O(1) C(7) C(8) O(2) -130.4(2)
O(1) C(7) C(10) C(9) 121.2(3)
O(1) C(7) C(10) C(11) -64.8(4)
C(6) C(7) C(8) O(2) 108.6(3)
C(6) C(7) C(10) C(9) -110.8(3)
C(6) C(7) C(10) C(11) 63.2(4)
C(8) C(7) C(10) C(9) 8.8(3)
C(8) C(7) C(10) C(11) -177.2(3)
C(10) C(7) C(8) O(2) -11.6(3)
O(2) C(9) C(10) C(7) -2.7(4)
O(2) C(9) C(10) C(11) -177.3(2)
O(2) C(9) C(14) C(13) -162.7(2)
C(10) C(9) C(14) C(13) 21.2(5)
C(14) C(9) C(10) C(7) 173.5(3)
C(14) C(9) C(10) C(11) -1.1(5)
C(7) C(10) C(11) O(3) 7.4(5)
C(7) C(10) C(11) C(12) -168.7(3)
C(9) C(10) C(11) O(3) -179.1(3)
C(9) C(10) C(11) C(12) 4.8(4)
O(3) C(11) C(12) C(13) 154.1(3)
C(10) C(11) C(12) C(13) -29.8(4)
C(11) C(12) C(13) C(14) 48.2(4)
C(11) C(12) C(13) C(15) 166.7(3)
C(11) C(12) C(13) C(16) -73.4(3)
C(12) C(13) C(14) C(9) -42.1(4)
C(15) C(13) C(14) C(9) -160.8(3)
C(16) C(13) C(14) C(9) 79.5(3)
